data_1519116
loop_
_publ_author_name
'Bryce, Martin R.'
'Mazid, Muhammed A.'
'Hursthouse, Michael B.'
'Lamond, Steven J.'

_publ_section_title
;
 90MZ09 - [C6H9S3][C12H4N4]1.5
;
_journal_name_full 'Crystal Structure Report Archive'
_journal_page_first 1046
_journal_year 1990
_chemical_formula_sum 'C48 H30 N12 S6'
_chemical_formula_weight 967.20
_space_group_IT_number 2
_symmetry_cell_setting triclinic
_symmetry_space_group_name_Hall '-P 1'
_symmetry_space_group_name_H-M 'P -1'
_atom_sites_solution_hydrogens geom
_atom_sites_solution_primary direct
_atom_sites_solution_secondary difmap
_cell_angle_alpha 72.98(5)
_cell_angle_beta 80.27(2)
_cell_angle_gamma 73.73(3)
_cell_formula_units_Z 1
_cell_length_a 8.6400(10)
_cell_length_b 9.940(3)
_cell_length_c 14.473(5)
_cell_measurement_temperature 293(2)
_cell_volume 1135.8(6)
_computing_cell_refinement REFINE
_computing_data_collection 'MADNES (Pflugrath & Messerschmidt, 1989)'
_computing_data_reduction 'ABSURD (Karaulov, 1992)'
_computing_publication_material SHELXL97
_computing_structure_refinement 'SHELXL97 (Sheldrick, 2008)'
_computing_structure_solution 'SIR92 (Altomare, Cascarano, Giacovazzo & Guaglitardi, 1993)'
_diffrn_ambient_temperature 293(2)
_diffrn_measured_fraction_theta_full 0.593
_diffrn_measured_fraction_theta_max 0.593
_diffrn_measurement_device_type 'ENRAF NOnius CAD4'
_diffrn_measurement_method 'Sequential collection'
_diffrn_radiation_monochromator graphite
_diffrn_radiation_source 'fine-focus sealed tube'
_diffrn_radiation_type MoK\a
_diffrn_radiation_wavelength 0.71069
_diffrn_reflns_av_R_equivalents 0.0000
_diffrn_reflns_av_sigmaI/netI 0.0040
_diffrn_reflns_limit_h_max 10
_diffrn_reflns_limit_h_min -10
_diffrn_reflns_limit_k_max 11
_diffrn_reflns_limit_k_min -10
_diffrn_reflns_limit_l_max 17
_diffrn_reflns_limit_l_min 0
_diffrn_reflns_number 2385
_diffrn_reflns_theta_full 25.02
_diffrn_reflns_theta_max 25.02
_diffrn_reflns_theta_min 2.96
_exptl_absorpt_coefficient_mu 0.352
_exptl_absorpt_correction_type none
_exptl_crystal_colour unk
_exptl_crystal_density_diffrn 1.414
_exptl_crystal_density_method 'not measured'
_exptl_crystal_description unk
_exptl_crystal_F_000 498
_exptl_crystal_size_max 0.2
_exptl_crystal_size_mid 0.2
_exptl_crystal_size_min 0.2
_refine_diff_density_max 0.555
_refine_diff_density_min -0.394
_refine_diff_density_rms 0.104
_refine_ls_extinction_method none
_refine_ls_goodness_of_fit_ref 1.504
_refine_ls_hydrogen_treatment constr
_refine_ls_matrix_type full
_refine_ls_number_parameters 298
_refine_ls_number_reflns 2385
_refine_ls_number_restraints 0
_refine_ls_restrained_S_all 1.504
_refine_ls_R_factor_all 0.0593
_refine_ls_R_factor_gt 0.0593
_refine_ls_shift/su_max 0.000
_refine_ls_shift/su_mean 0.000
_refine_ls_structure_factor_coef Fsqd
_refine_ls_weighting_details 'calc w=1/[\s^2^(Fo^2^)+(0.1309P)^2^+0.8610P] where P=(Fo^2^+2Fc^2^)/3'
_refine_ls_weighting_scheme calc
_refine_ls_wR_factor_gt 0.2185
_refine_ls_wR_factor_ref 0.2185
_reflns_number_gt 2385
_reflns_number_total 2385
_reflns_threshold_expression >2\s(I)
_cod_data_source_file eCrystal-1046.cif
_cod_data_source_block 90mz09
_cod_depositor_comments
;
Citation :
Bryce, Martin R. and Mazid, Muhammed A. and Hursthouse, Michael B. and 
Lamond, Steven J. (1990) University of Southampton, Crystal Structure Report 
Archive. (doi:10.5258/ecrystals/1046)
http://ecrystals.chem.soton.ac.uk/1046/

The following automatic conversions were performed:

'_symmetry_cell_setting' value 'Triclinic' changed to 'triclinic'
according to the built-in table from CIF Core dictionary named
'cif_core.dic' version 2.4.1 from 2010-06-29.

Automatic conversion script
Id: cif_fix_values 3105 2015-03-04 15:46:00Z robertas 
;
_cod_original_cell_volume 1135.8(5)
_cod_original_sg_symbol_H-M P-1
_cod_database_code 1519116

loop_
_symmetry_equiv_pos_as_xyz
'x, y, z'
'-x, -y, -z'

loop_
_atom_site_label
_atom_site_type_symbol
_atom_site_fract_x
_atom_site_fract_y
_atom_site_fract_z
_atom_site_U_iso_or_equiv
_atom_site_adp_type
_atom_site_occupancy
_atom_site_symmetry_multiplicity
_atom_site_calc_flag
_atom_site_refinement_flags
_atom_site_disorder_assembly
_atom_site_disorder_group
S3 S 0.91345(19) 0.86104(19) 0.14390(13) 0.0503(5) Uani 1 1 d . . .
S2 S 0.7079(2) 0.9334(2) -0.01630(15) 0.0627(6) Uani 1 1 d . . .
S1 S 1.04384(17) 0.73890(18) -0.01606(11) 0.0434(5) Uani 1 1 d . . .
C4 C 1.1927(8) 0.7345(8) 0.2374(5) 0.0545(18) Uani 1 1 d . . .
H4A H 1.1937 0.6405 0.2808 0.082 Uiso 1 1 calc R . .
H4B H 1.1368 0.8080 0.2703 0.082 Uiso 1 1 calc R . .
H4C H 1.3020 0.7429 0.2168 0.082 Uiso 1 1 calc R . .
C1 C 1.3353(7) 0.5971(8) 0.0649(5) 0.0547(18) Uani 1 1 d . . .
H1A H 1.4153 0.6520 0.0534 0.082 Uiso 1 1 calc R . .
H1B H 1.3434 0.5565 0.0112 0.082 Uiso 1 1 calc R . .
H1C H 1.3533 0.5204 0.1233 0.082 Uiso 1 1 calc R . .
C7 C 0.7951(8) 0.5010(7) 0.1738(5) 0.0412(14) Uani 1 1 d . . .
C22 C 0.6104(6) 0.0391(5) 0.4187(4) 0.0292(11) Uani 1 1 d . . .
C19 C 0.6693(7) 0.1461(7) 0.2434(5) 0.0418(14) Uani 1 1 d . . .
C23 C 0.4416(6) 0.0694(6) 0.4095(4) 0.0295(12) Uani 1 1 d . . .
H23 H 0.4030 0.1161 0.3491 0.035 Uiso 1 1 calc R . .
C15 C 0.7804(6) 0.3242(6) 0.4435(4) 0.0337(12) Uani 1 1 d . . .
H15 H 0.8891 0.3029 0.4534 0.040 Uiso 1 1 calc R . .
C10 C 0.7310(6) 0.3932(6) 0.3483(4) 0.0312(12) Uani 1 1 d . . .
C13 C 0.5029(6) 0.3196(6) 0.5080(4) 0.0302(12) Uani 1 1 d . . .
C14 C 0.6711(7) 0.2893(6) 0.5198(4) 0.0334(12) Uani 1 1 d . . .
H14 H 0.7065 0.2445 0.5811 0.040 Uiso 1 1 calc R . .
C24 C 0.3361(6) 0.0312(6) 0.4876(4) 0.0308(12) Uani 1 1 d . . .
H24 H 0.2267 0.0515 0.4795 0.037 Uiso 1 1 calc R . .
C11 C 0.5627(6) 0.4225(6) 0.3361(4) 0.0325(12) Uani 1 1 d . . .
H11 H 0.5277 0.4660 0.2745 0.039 Uiso 1 1 calc R . .
N2 N 1.1494(7) 0.3791(8) 0.2825(5) 0.0633(17) Uani 1 1 d . . .
N1 N 0.7586(8) 0.5571(7) 0.0974(4) 0.0585(16) Uani 1 1 d . . .
C16 C 0.3903(6) 0.2843(6) 0.5865(4) 0.0331(12) Uani 1 1 d . . .
C18 C 0.4353(7) 0.2174(7) 0.6830(4) 0.0377(13) Uani 1 1 d . . .
N5 N 0.6305(8) 0.1999(7) 0.1658(4) 0.0645(17) Uani 1 1 d . . .
C9 C 1.0121(8) 0.4014(7) 0.2781(4) 0.0431(15) Uani 1 1 d . . .
C12 C 0.4538(6) 0.3884(6) 0.4118(4) 0.0324(12) Uani 1 1 d . . .
H12 H 0.3451 0.4097 0.4017 0.039 Uiso 1 1 calc R . .
C8 C 0.8438(7) 0.4317(6) 0.2698(4) 0.0366(13) Uani 1 1 d . . .
C20 C 0.7204(7) 0.0783(6) 0.3377(4) 0.0346(13) Uani 1 1 d . . .
C2 C 1.1705(7) 0.6943(7) 0.0754(4) 0.0397(14) Uani 1 1 d . . .
N6 N 1.0263(7) 0.0265(7) 0.3458(5) 0.0628(17) Uani 1 1 d . . .
C3 C 1.1075(7) 0.7537(6) 0.1502(4) 0.0403(14) Uani 1 1 d . . .
C6 C 0.7300(10) 0.8573(10) -0.1166(6) 0.075(2) Uani 1 1 d . . .
H6D H 0.8239 0.8767 -0.1589 0.113 Uiso 1 1 calc R . .
H6E H 0.6356 0.9000 -0.1516 0.113 Uiso 1 1 calc R . .
H6F H 0.7423 0.7544 -0.0933 0.113 Uiso 1 1 calc R . .
C5 C 0.8851(7) 0.8453(6) 0.0347(5) 0.0415(15) Uani 1 1 d . . .
C21 C 0.8884(7) 0.0496(7) 0.3437(4) 0.0410(14) Uani 1 1 d . . .
C17 C 0.2215(7) 0.3132(6) 0.5770(4) 0.0364(13) Uani 1 1 d . . .
N3 N 0.0854(7) 0.3338(7) 0.5721(4) 0.0575(15) Uani 1 1 d . . .
N4 N 0.4660(7) 0.1640(7) 0.7610(4) 0.0545(15) Uani 1 1 d . . .

loop_
_atom_site_aniso_label
_atom_site_aniso_U_11
_atom_site_aniso_U_22
_atom_site_aniso_U_33
_atom_site_aniso_U_23
_atom_site_aniso_U_13
_atom_site_aniso_U_12
S3 0.0347(8) 0.0526(10) 0.0647(11) -0.0305(8) 0.0029(7) -0.0011(7)
S2 0.0338(9) 0.0620(12) 0.0779(14) -0.0099(9) -0.0096(8) 0.0049(8)
S1 0.0313(8) 0.0512(10) 0.0401(9) -0.0114(7) -0.0005(6) -0.0001(6)
C4 0.045(4) 0.069(5) 0.055(4) -0.028(4) -0.007(3) -0.010(3)
C1 0.036(3) 0.067(5) 0.049(4) -0.018(3) -0.002(3) 0.009(3)
C7 0.046(3) 0.036(3) 0.042(4) -0.010(3) 0.006(3) -0.018(3)
C22 0.032(3) 0.021(3) 0.037(3) -0.012(2) 0.002(2) -0.008(2)
C19 0.044(3) 0.042(3) 0.038(4) -0.013(3) 0.009(3) -0.015(3)
C23 0.033(3) 0.026(3) 0.028(3) -0.006(2) -0.004(2) -0.006(2)
C15 0.026(3) 0.039(3) 0.038(3) -0.011(2) -0.005(2) -0.008(2)
C10 0.035(3) 0.026(3) 0.035(3) -0.012(2) -0.001(2) -0.009(2)
C13 0.032(3) 0.027(3) 0.034(3) -0.012(2) -0.003(2) -0.008(2)
C14 0.037(3) 0.036(3) 0.029(3) -0.010(2) -0.007(2) -0.008(2)
C24 0.028(3) 0.030(3) 0.036(3) -0.010(2) -0.002(2) -0.007(2)
C11 0.036(3) 0.027(3) 0.035(3) -0.006(2) -0.009(2) -0.005(2)
N2 0.039(3) 0.080(5) 0.069(4) -0.012(3) 0.000(3) -0.020(3)
N1 0.072(4) 0.064(4) 0.038(3) 0.000(3) -0.009(3) -0.025(3)
C16 0.033(3) 0.033(3) 0.036(3) -0.015(2) -0.001(2) -0.008(2)
C18 0.034(3) 0.043(3) 0.039(4) -0.015(3) 0.005(2) -0.013(2)
N5 0.077(4) 0.073(4) 0.037(4) -0.003(3) 0.003(3) -0.025(3)
C9 0.044(4) 0.043(4) 0.044(3) -0.012(3) 0.004(3) -0.018(3)
C12 0.031(3) 0.031(3) 0.037(3) -0.011(2) -0.007(2) -0.005(2)
C8 0.037(3) 0.035(3) 0.039(3) -0.012(2) -0.001(2) -0.010(2)
C20 0.036(3) 0.032(3) 0.036(3) -0.013(2) 0.005(2) -0.010(2)
C2 0.028(3) 0.043(3) 0.040(3) -0.007(3) 0.002(2) -0.005(2)
N6 0.042(3) 0.068(4) 0.081(5) -0.031(3) 0.010(3) -0.016(3)
C3 0.036(3) 0.037(3) 0.047(4) -0.014(3) 0.002(3) -0.009(2)
C6 0.057(5) 0.092(6) 0.066(5) -0.004(4) -0.023(4) -0.008(4)
C5 0.028(3) 0.036(3) 0.056(4) -0.007(3) 0.002(2) -0.008(2)
C21 0.042(4) 0.038(3) 0.046(4) -0.020(3) 0.012(3) -0.014(3)
C17 0.040(3) 0.036(3) 0.035(3) -0.012(2) 0.002(2) -0.012(2)
N3 0.039(3) 0.066(4) 0.066(4) -0.018(3) -0.001(3) -0.013(3)
N4 0.052(3) 0.074(4) 0.034(3) -0.005(3) -0.003(2) -0.021(3)

loop_
_atom_type_symbol
_atom_type_description
_atom_type_scat_dispersion_real
_atom_type_scat_dispersion_imag
_atom_type_scat_source
C C 0.0033 0.0016 'International Tables Vol C Tables 4.2.6.8 and 6.1.1.4'
H H 0.0000 0.0000 'International Tables Vol C Tables 4.2.6.8 and 6.1.1.4'
N N 0.0061 0.0033 'International Tables Vol C Tables 4.2.6.8 and 6.1.1.4'
S S 0.1246 0.1234 'International Tables Vol C Tables 4.2.6.8 and 6.1.1.4'

loop_
_geom_angle_atom_site_label_1
_geom_angle_atom_site_label_2
_geom_angle_atom_site_label_3
_geom_angle
_geom_angle_site_symmetry_1
_geom_angle_site_symmetry_3
C5 S3 C3 96.9(3) . .
C5 S2 C6 102.0(3) . .
C5 S1 C2 97.0(3) . .
C3 C4 H4A 109.5 . .
C3 C4 H4B 109.5 . .
H4A C4 H4B 109.5 . .
C3 C4 H4C 109.5 . .
H4A C4 H4C 109.5 . .
H4B C4 H4C 109.5 . .
C2 C1 H1A 109.5 . .
C2 C1 H1B 109.5 . .
H1A C1 H1B 109.5 . .
C2 C1 H1C 109.5 . .
H1A C1 H1C 109.5 . .
H1B C1 H1C 109.5 . .
N1 C7 C8 178.8(7) . .
C20 C22 C24 121.2(5) . 2_656
C20 C22 C23 121.2(5) . .
C24 C22 C23 117.6(5) 2_656 .
N5 C19 C20 178.6(7) . .
C24 C23 C22 121.1(5) . .
C24 C23 H23 119.5 . .
C22 C23 H23 119.5 . .
C14 C15 C10 121.0(5) . .
C14 C15 H15 119.5 . .
C10 C15 H15 119.5 . .
C8 C10 C15 120.9(5) . .
C8 C10 C11 121.5(5) . .
C15 C10 C11 117.7(5) . .
C16 C13 C14 121.5(5) . .
C16 C13 C12 121.2(5) . .
C14 C13 C12 117.3(5) . .
C15 C14 C13 121.5(5) . .
C15 C14 H14 119.2 . .
C13 C14 H14 119.2 . .
C23 C24 C22 121.3(5) . 2_656
C23 C24 H24 119.3 . .
C22 C24 H24 119.3 2_656 .
C12 C11 C10 121.5(5) . .
C12 C11 H11 119.3 . .
C10 C11 H11 119.3 . .
C13 C16 C18 122.4(5) . .
C13 C16 C17 122.8(5) . .
C18 C16 C17 114.9(5) . .
N4 C18 C16 177.7(6) . .
N2 C9 C8 178.3(7) . .
C11 C12 C13 121.1(5) . .
C11 C12 H12 119.5 . .
C13 C12 H12 119.5 . .
C10 C8 C9 123.3(5) . .
C10 C8 C7 121.2(5) . .
C9 C8 C7 115.4(5) . .
C21 C20 C22 122.9(5) . .
C21 C20 C19 115.2(5) . .
C22 C20 C19 121.8(5) . .
C3 C2 C1 126.2(6) . .
C3 C2 S1 115.0(4) . .
C1 C2 S1 118.7(5) . .
C2 C3 C4 125.6(5) . .
C2 C3 S3 116.4(5) . .
C4 C3 S3 118.0(4) . .
S2 C6 H6D 109.5 . .
S2 C6 H6E 109.5 . .
H6D C6 H6E 109.5 . .
S2 C6 H6F 109.5 . .
H6D C6 H6F 109.5 . .
H6E C6 H6F 109.5 . .
S1 C5 S3 114.6(3) . .
S1 C5 S2 124.6(4) . .
S3 C5 S2 120.8(3) . .
N6 C21 C20 178.0(7) . .
N3 C17 C16 177.9(6) . .

loop_
_geom_bond_atom_site_label_1
_geom_bond_atom_site_label_2
_geom_bond_distance
_geom_bond_site_symmetry_2
S3 C5 1.696(7) .
S3 C3 1.717(6) .
S2 C5 1.705(6) .
S2 C6 1.784(9) .
S1 C5 1.686(6) .
S1 C2 1.739(6) .
C4 C3 1.506(9) .
C4 H4A 0.9600 .
C4 H4B 0.9600 .
C4 H4C 0.9600 .
C1 C2 1.492(8) .
C1 H1A 0.9600 .
C1 H1B 0.9600 .
C1 H1C 0.9600 .
C7 N1 1.137(8) .
C7 C8 1.433(8) .
C22 C20 1.411(7) .
C22 C24 1.420(7) 2_656
C22 C23 1.425(7) .
C19 N5 1.155(8) .
C19 C20 1.418(9) .
C23 C24 1.359(7) .
C23 H23 0.9300 .
C15 C14 1.355(8) .
C15 C10 1.426(8) .
C15 H15 0.9300 .
C10 C8 1.402(8) .
C10 C11 1.432(8) .
C13 C16 1.394(8) .
C13 C14 1.429(7) .
C13 C12 1.438(7) .
C14 H14 0.9300 .
C24 C22 1.420(7) 2_656
C24 H24 0.9300 .
C11 C12 1.347(8) .
C11 H11 0.9300 .
N2 C9 1.154(8) .
C16 C18 1.428(8) .
C16 C17 1.428(8) .
C18 N4 1.139(8) .
C9 C8 1.419(8) .
C12 H12 0.9300 .
C20 C21 1.411(8) .
C2 C3 1.345(8) .
N6 C21 1.152(8) .
C6 H6D 0.9600 .
C6 H6E 0.9600 .
C6 H6F 0.9600 .
C17 N3 1.146(8) .
